data_2231343
loop_
_publ_author_name
'Betz, Richard'
'McCleland, Cedric'
'Marchand, Harold'

_publ_section_title
;
 The monoclinic polymorph of dimethylarsinic acid
;
_journal_coeditor_code WM2504
_journal_issue 8
_journal_name_full 'Acta Crystallographica Section E'
_journal_page_first m1013
_journal_paper_doi 10.1107/S1600536811025505
_journal_volume 67
_journal_year 2011
_chemical_formula_iupac '[As (C H3)2 O (O H)]'
_chemical_formula_moiety 'C2 H7 As O2'
_chemical_formula_sum 'C2 H7 As O2'
_chemical_formula_weight 138.00
_chemical_melting_point_gt 468
_chemical_melting_point_lt 469
_chemical_name_common
;
Cacodylic acid
;
_chemical_name_systematic
;
dimethylarsinic acid
;
_space_group_IT_number 15
_symmetry_cell_setting monoclinic
_symmetry_space_group_name_Hall '-C 2yc'
_symmetry_space_group_name_H-M 'C 1 2/c 1'
_atom_sites_solution_hydrogens geom
_atom_sites_solution_primary direct
_atom_sites_solution_secondary difmap
_audit_creation_method SHELXL-97
_cell_angle_alpha 90.00
_cell_angle_beta 125.86(3)
_cell_angle_gamma 90.00
_cell_formula_units_Z 8
_cell_length_a 15.764(9)
_cell_length_b 6.494(5)
_cell_length_c 11.302(4)
_cell_measurement_reflns_used 6920
_cell_measurement_temperature 200(2)
_cell_measurement_theta_max 28.35
_cell_measurement_theta_min 2.22
_cell_volume 937.7(10)
_computing_cell_refinement 'SAINT (Bruker, 2010)'
_computing_data_collection 'APEX2 (Bruker, 2010)'
_computing_data_reduction 'SAINT (Bruker, 2010)'
_computing_molecular_graphics 'ORTEP-3 (Farrugia, 1997) and Mercury (Macrae <i>et al.</i>, 2008)'
_computing_publication_material 'SHELXL97 (Sheldrick, 2008) and PLATON (Spek, 2009)'
_computing_structure_refinement 'SHELXL97 (Sheldrick, 2008)'
_computing_structure_solution 'SHELXS97 (Sheldrick, 2008)'
_diffrn_ambient_temperature 200(2)
_diffrn_measured_fraction_theta_full 0.991
_diffrn_measured_fraction_theta_max 0.991
_diffrn_measurement_device_type 'Bruker APEXII CCD'
_diffrn_measurement_method '\f and \w'
_diffrn_radiation_monochromator graphite
_diffrn_radiation_source 'fine-focus sealed tube'
_diffrn_radiation_type MoK\a
_diffrn_radiation_wavelength 0.71069
_diffrn_reflns_av_R_equivalents 0.0403
_diffrn_reflns_av_sigmaI/netI 0.0214
_diffrn_reflns_limit_h_max 20
_diffrn_reflns_limit_h_min -20
_diffrn_reflns_limit_k_max 7
_diffrn_reflns_limit_k_min -8
_diffrn_reflns_limit_l_max 15
_diffrn_reflns_limit_l_min -15
_diffrn_reflns_number 7792
_diffrn_reflns_theta_full 28.35
_diffrn_reflns_theta_max 28.35
_diffrn_reflns_theta_min 3.52
_exptl_absorpt_coefficient_mu 7.092
_exptl_absorpt_correction_T_max 1.0000
_exptl_absorpt_correction_T_min 0.6078
_exptl_absorpt_correction_type multi-scan
_exptl_absorpt_process_details '(<i>SADABS</i>; Bruker, 2008)'
_exptl_crystal_colour colourless
_exptl_crystal_density_diffrn 1.955
_exptl_crystal_density_method 'not measured'
_exptl_crystal_description block
_exptl_crystal_F_000 544
_exptl_crystal_size_max 0.49
_exptl_crystal_size_mid 0.42
_exptl_crystal_size_min 0.39
_refine_diff_density_max 0.306
_refine_diff_density_min -0.800
_refine_ls_extinction_method none
_refine_ls_goodness_of_fit_ref 1.203
_refine_ls_hydrogen_treatment constr
_refine_ls_matrix_type full
_refine_ls_number_parameters 49
_refine_ls_number_reflns 1166
_refine_ls_number_restraints 0
_refine_ls_restrained_S_all 1.203
_refine_ls_R_factor_all 0.0215
_refine_ls_R_factor_gt 0.0204
_refine_ls_shift/su_max 0.001
_refine_ls_shift/su_mean 0.000
_refine_ls_structure_factor_coef Fsqd
_refine_ls_weighting_details 'calc w=1/[\s^2^(Fo^2^)+(0.0242P)^2^+1.2973P] where P=(Fo^2^+2Fc^2^)/3'
_refine_ls_weighting_scheme calc
_refine_ls_wR_factor_gt 0.0544
_refine_ls_wR_factor_ref 0.0551
_reflns_number_gt 1117
_reflns_number_total 1166
_reflns_threshold_expression I>2\s(I)
_cod_data_source_file wm2504.cif
_cod_data_source_block I
_cod_original_sg_symbol_H-M 'C 2/c'
_cod_database_code 2231343
_cod_database_fobs_code 2231343

loop_
_symmetry_equiv_pos_as_xyz
'x, y, z'
'-x, y, -z+1/2'
'x+1/2, y+1/2, z'
'-x+1/2, y+1/2, -z+1/2'
'-x, -y, -z'
'x, -y, z-1/2'
'-x+1/2, -y+1/2, -z'
'x+1/2, -y+1/2, z-1/2'

loop_
_atom_site_type_symbol
_atom_site_label
_atom_site_fract_x
_atom_site_fract_y
_atom_site_fract_z
_atom_site_U_iso_or_equiv
_atom_site_adp_type
_atom_site_calc_flag
_atom_site_refinement_flags
_atom_site_occupancy
_atom_site_symmetry_multiplicity
As As1 0.338221(14) 0.33757(3) 0.373791(19) 0.01723(9) Uani d . 1 1
O O1 0.37470(13) 0.5820(2) 0.44526(17) 0.0268(3) Uani d . 1 1
H H1 0.3510 0.6676 0.3770 0.040 Uiso calc R 1 1
O O2 0.20889(12) 0.3139(2) 0.27582(18) 0.0260(3) Uani d . 1 1
C C1 0.4078(2) 0.1666(3) 0.5414(3) 0.0293(5) Uani d . 1 1
H H1A 0.3803 0.1934 0.5985 0.044 Uiso calc R 1 1
H H1B 0.4830 0.1961 0.6013 0.044 Uiso calc R 1 1
H H1C 0.3961 0.0218 0.5113 0.044 Uiso calc R 1 1
C C2 0.38735(18) 0.2918(4) 0.2580(2) 0.0270(4) Uani d . 1 1
H H2A 0.3738 0.1485 0.2243 0.041 Uiso calc R 1 1
H H2B 0.4628 0.3188 0.3162 0.041 Uiso calc R 1 1
H H2C 0.3509 0.3843 0.1734 0.041 Uiso calc R 1 1

loop_
_atom_site_aniso_label
_atom_site_aniso_U_11
_atom_site_aniso_U_22
_atom_site_aniso_U_33
_atom_site_aniso_U_12
_atom_site_aniso_U_13
_atom_site_aniso_U_23
As1 0.01664(13) 0.01855(13) 0.01733(13) 0.00089(6) 0.01041(10) -0.00034(6)
O1 0.0276(8) 0.0202(7) 0.0229(7) -0.0003(6) 0.0092(6) -0.0043(6)
O2 0.0164(7) 0.0298(8) 0.0314(8) -0.0006(6) 0.0137(7) -0.0059(6)
C1 0.0327(12) 0.0311(12) 0.0269(11) 0.0066(9) 0.0189(10) 0.0092(8)
C2 0.0269(11) 0.0353(11) 0.0279(10) -0.0045(9) 0.0211(9) -0.0053(9)

loop_
_atom_type_symbol
_atom_type_description
_atom_type_scat_dispersion_real
_atom_type_scat_dispersion_imag
_atom_type_scat_source
C C 0.0033 0.0016 'International Tables Vol C Tables 4.2.6.8 and 6.1.1.4'
H H 0.0000 0.0000 'International Tables Vol C Tables 4.2.6.8 and 6.1.1.4'
As As 0.0499 2.0058 'International Tables Vol C Tables 4.2.6.8 and 6.1.1.4'
O O 0.0106 0.0060 'International Tables Vol C Tables 4.2.6.8 and 6.1.1.4'

loop_
_geom_angle_atom_site_label_1
_geom_angle_atom_site_label_2
_geom_angle_atom_site_label_3
_geom_angle
O2 As1 O1 109.90(8)
O2 As1 C2 111.32(10)
O1 As1 C2 108.04(9)
O2 As1 C1 112.19(10)
O1 As1 C1 103.46(10)
C2 As1 C1 111.56(11)
As1 O1 H1 109.5
As1 C1 H1A 109.5
As1 C1 H1B 109.5
H1A C1 H1B 109.5
As1 C1 H1C 109.5
H1A C1 H1C 109.5
H1B C1 H1C 109.5
As1 C2 H2A 109.5
As1 C2 H2B 109.5
H2A C2 H2B 109.5
As1 C2 H2C 109.5
H2A C2 H2C 109.5
H2B C2 H2C 109.5

loop_
_geom_bond_atom_site_label_1
_geom_bond_atom_site_label_2
_geom_bond_distance
_geom_bond_publ_flag
As1 O2 1.6617(19) y
As1 O1 1.7201(19) y
As1 C2 1.895(2) y
As1 C1 1.895(2) y
O1 H1 0.8400 ?
C1 H1A 0.9800 ?
C1 H1B 0.9800 ?
C1 H1C 0.9800 ?
C2 H2A 0.9800 ?
C2 H2B 0.9800 ?
C2 H2C 0.9800 ?

loop_
_geom_hbond_atom_site_label_D
_geom_hbond_atom_site_label_H
_geom_hbond_atom_site_label_A
_geom_hbond_site_symmetry_A
_geom_hbond_distance_DH
_geom_hbond_distance_HA
_geom_hbond_distance_DA
_geom_hbond_angle_DHA
O1 H1 O2 4 0.84 1.69 2.528(2) 172
C1 H1A O2 7_556 0.98 2.52 3.481(3) 167
C2 H2B O1 5_666 0.98 2.48 3.354(3) 148

loop_
_cod_related_entry_id
_cod_related_entry_database
_cod_related_entry_code
1 ChemSpider 2418
